data_2011743
loop_
_publ_author_name
'Casta\~neda, Fernando'
'Terraza, Claudio A.'
'Garland, Maria Teresa'
'Bunton, Clifford A.'
'Baggio, Ricardo F.'

_publ_section_title
;
 Methyl, ethyl, isopropyl and <i>tert</i>-butyl
 3-oxo-2-(triphenylphosphoranylidene)butyrates, a common pattern for a
 preferred conformation
;
_journal_issue 2
_journal_name_full 'Acta Crystallographica Section C'
_journal_page_first 180
_journal_page_last 184
_journal_paper_doi 10.1107/S0108270100016012
_journal_volume 57
_journal_year 2001
_chemical_formula_iupac 'C23 H21 O3 P , 0.5C6 H6'
_chemical_formula_moiety 'C23 H21 O3 P , 0.5C6 H6'
_chemical_formula_sum 'C26 H24 O3 P'
_chemical_formula_weight 415.42
_chemical_name_systematic
;
Methyl 3-oxo-2-(triphenylphosphoranylidene)butyrate
;
_space_group_IT_number 14
_symmetry_cell_setting monoclinic
_symmetry_space_group_name_Hall '-P 2yn'
_symmetry_space_group_name_H-M 'P 1 21/n 1'
_audit_creation_method SHELXL97
_cell_angle_alpha 90
_cell_angle_beta 91.66(4)
_cell_angle_gamma 90
_cell_formula_units_Z 4
_cell_length_a 10.698(5)
_cell_length_b 8.939(4)
_cell_length_c 23.026(11)
_cell_measurement_reflns_used 25
_cell_measurement_temperature 293(2)
_cell_measurement_theta_max 12.5
_cell_measurement_theta_min 7.5
_cell_volume 2201.0(18)
_computing_cell_refinement P3/PC
_computing_data_collection 'P3/PC (Siemens, 1993)'
_computing_data_reduction 'XDISK in SHELXTL/PC (Sheldrick, 1994)'
_computing_molecular_graphics 'XP in SHELXTL/PC'
_computing_publication_material
;
CIFTAB (Sheldrick, 1993), PARST (Nardelli, 1983) and the
Cambridge Structural Database (Allen & Kennard, 1993)
;
_computing_structure_refinement 'SHELXL97 (Sheldrick, 1997)'
_computing_structure_solution 'SHELXS97 (Sheldrick, 1997)'
_diffrn_ambient_temperature 293(2)
_diffrn_measured_fraction_theta_full .998
_diffrn_measured_fraction_theta_max .998
_diffrn_measurement_device_type 'Siemens R3m'
_diffrn_measurement_method \w/2\q
_diffrn_radiation_monochromator graphite
_diffrn_radiation_source 'fine-focus sealed tube'
_diffrn_radiation_type MoK\a
_diffrn_radiation_wavelength .71073
_diffrn_reflns_av_R_equivalents .055
_diffrn_reflns_av_sigmaI/netI .040
_diffrn_reflns_limit_h_max 12
_diffrn_reflns_limit_h_min -12
_diffrn_reflns_limit_k_max 10
_diffrn_reflns_limit_k_min 0
_diffrn_reflns_limit_l_max 27
_diffrn_reflns_limit_l_min 0
_diffrn_reflns_number 4102
_diffrn_reflns_theta_full 25.00
_diffrn_reflns_theta_max 25.00
_diffrn_reflns_theta_min 1.77
_diffrn_standards_decay_% <2
_diffrn_standards_interval_count 98
_diffrn_standards_number 2
_exptl_absorpt_coefficient_mu .149
_exptl_absorpt_correction_type none
_exptl_crystal_colour colourless
_exptl_crystal_density_diffrn 1.254
_exptl_crystal_density_method 'not measured'
_exptl_crystal_description prism
_exptl_crystal_F_000 876
_exptl_crystal_size_max .24
_exptl_crystal_size_mid .18
_exptl_crystal_size_min .15
_refine_diff_density_max .17
_refine_diff_density_min -.19
_refine_ls_extinction_method none
_refine_ls_goodness_of_fit_ref 1.059
_refine_ls_hydrogen_treatment constr
_refine_ls_matrix_type full
_refine_ls_number_parameters 274
_refine_ls_number_reflns 3892
_refine_ls_number_restraints 33
_refine_ls_restrained_S_all 1.057
_refine_ls_R_factor_all .073
_refine_ls_R_factor_gt .043
_refine_ls_shift/su_max <0.01
_refine_ls_shift/su_mean <0.01
_refine_ls_structure_factor_coef Fsqd
_refine_ls_weighting_details 'w = 1/[\s^2^(Fo^2^)+(0.042P)^2^+0.721P] where P=(Fo^2^+2Fc^2^)/3'
_refine_ls_weighting_scheme calc
_refine_ls_wR_factor_ref .094
_reflns_number_gt 2766
_reflns_number_total 3892
_reflns_threshold_expression I>2\s(I)
_cod_data_source_file bk1566.cif
_cod_data_source_block II
_cod_depositor_comments
;
The following automatic conversions were performed:
'_geom_bond_publ_flag' value 'Y' changed to 'y' according to
'/home/saulius/struct/CIF-dictionaries/cif_core.dic' dictionary named
'cif_core.dic' version 2.4.1 from 2010-06-29 (11 times).

Automatic conversion script
Id: cif_fix_enum 1527 2010-12-29 10:47:43Z saulius 

The following automatic conversions were performed:

'_geom_bond_publ_flag' value 'Y' changed to 'y' according to
/home/saulius/struct/CIF-dictionaries/cif_core.dic dictionary named
'cif_core.dic' version 2.4.1 from 2010-06-29 (11
times).

'_geom_contact_publ_flag' value 'Y' changed to 'y' according
to /home/saulius/struct/CIF-dictionaries/cif_core.dic dictionary
named 'cif_core.dic' version 2.4.1 from 2010-06-29 (2
times).

'_geom_angle_publ_flag' value 'Y' changed to 'y' according
to /home/saulius/struct/CIF-dictionaries/cif_core.dic dictionary
named 'cif_core.dic' version 2.4.1 from 2010-06-29 (9 times).

Automatic conversion script
Id: cif_fix_values 1715 2011-07-08 13:25:40Z adriana 
;
_cod_original_cell_volume 2200.9(17)
_cod_original_sg_symbol_H-M 'P 21/n'
_cod_database_code 2011743
_cod_database_fobs_code 2011743

loop_
_symmetry_equiv_pos_as_xyz
'x, y, z'
'x+1/2, -y+1/2, z+1/2'
'-x, -y, -z'
'-x-1/2, y-1/2, -z-1/2'

loop_
_atom_site_label
_atom_site_fract_x
_atom_site_fract_y
_atom_site_fract_z
_atom_site_U_iso_or_equiv
_atom_site_adp_type
_atom_site_calc_flag
_atom_site_refinement_flags
_atom_site_occupancy
_atom_site_disorder_assembly
_atom_site_disorder_group
_atom_site_type_symbol
P1 -.47999(5) -.23447(6) .15600(2) .03199(14) Uani d . 1 . . P
C1 -.61435(18) -.3450(2) .15928(8) .0343(5) Uani d . 1 . . C
C2 -.69652(19) -.3280(2) .10973(9) .0367(5) Uani d . 1 . . C
C3 -.8276(2) -.3908(3) .10922(11) .0538(6) Uani d . 1 . . C
H3A -.8701 -.3648 .0733 .081 Uiso calc R 1 . . H
H3B -.8722 -.3497 .1411 .081 Uiso calc R 1 . . H
H3C -.8240 -.4977 .1129 .081 Uiso calc R 1 . . H
O4 -.66075(13) -.26152(17) .06583(6) .0454(4) Uani d . 1 . . O
C5 -.6364(2) -.4504(2) .20517(9) .0412(5) Uani d . 1 . . C
O6 -.53002(15) -.49146(19) .23377(7) .0633(5) Uani d . 1 . . O
O7 -.73623(15) -.5048(2) .21710(7) .0642(5) Uani d . 1 . . O
C8 -.5427(3) -.5902(4) .28240(13) .0853(10) Uani d . 1 . . C
H1A -.4612 -.6166 .2978 .128 Uiso calc R 1 . . H
H1B -.5862 -.6791 .2700 .128 Uiso calc R 1 . . H
H1C -.5890 -.5410 .3119 .128 Uiso calc R 1 . . H
C1A -.52418(18) -.0479(2) .13205(8) .0346(5) Uani d D 1 . . C
C2A -.4714(2) .0195(2) .08432(9) .0454(6) Uani d D 1 . . C
H2A -.4095 -.0299 .0642 .054 Uiso calc R 1 . . H
C3A -.5109(2) .1602(3) .06659(11) .0576(7) Uani d D 1 . . C
H3A1 -.4756 .2052 .0345 .069 Uiso calc R 1 . . H
C4A -.6019(2) .2334(3) .09615(12) .0624(7) Uani d D 1 . . C
H4A -.6282 .3278 .0841 .075 Uiso calc R 1 . . H
C5A -.6545(2) .1678(3) .14364(11) .0574(7) Uani d D 1 . . C
H5A -.7156 .2184 .1638 .069 Uiso calc R 1 . . H
C6A -.6167(2) .0262(2) .16144(10) .0453(6) Uani d D 1 . . C
H6A -.6535 -.0188 .1931 .054 Uiso calc R 1 . . H
C1B -.40190(18) -.2192(2) .22699(8) .0353(5) Uani d D 1 . . C
C2B -.4518(2) -.1342(3) .27075(9) .0536(6) Uani d D 1 . . C
H2B -.5251 -.0805 .2637 .064 Uiso calc R 1 . . H
C3B -.3932(3) -.1287(3) .32486(10) .0672(8) Uani d D 1 . . C
H3B1 -.4274 -.0710 .3540 .081 Uiso calc R 1 . . H
C4B -.2849(2) -.2071(3) .33624(10) .0618(7) Uani d D 1 . . C
H4B -.2457 -.2024 .3728 .074 Uiso calc R 1 . . H
C5B -.2353(2) -.2918(3) .29335(10) .0660(8) Uani d D 1 . . C
H5B -.1622 -.3456 .3009 .079 Uiso calc R 1 . . H
C6B -.2928(2) -.2987(3) .23879(10) .0539(6) Uani d D 1 . . C
H6B -.2581 -.3569 .2099 .065 Uiso calc R 1 . . H
C1C -.36249(18) -.3000(2) .10758(8) .0340(5) Uani d D 1 . . C
C2C -.3850(2) -.4251(2) .07360(9) .0405(5) Uani d D 1 . . C
H2C -.4611 -.4750 .0755 .049 Uiso calc R 1 . . H
C3C -.2940(2) -.4764(3) .03669(9) .0525(6) Uani d D 1 . . C
H3C1 -.3092 -.5603 .0137 .063 Uiso calc R 1 . . H
C4C -.1813(2) -.4030(3) .03419(10) .0550(7) Uani d D 1 . . C
H4C -.1204 -.4377 .0095 .066 Uiso calc R 1 . . H
C5C -.1581(2) -.2785(3) .06796(10) .0541(6) Uani d D 1 . . C
H5C -.0818 -.2293 .0661 .065 Uiso calc R 1 . . H
C6C -.24802(15) -.2270(2) .10444(8) .0463(6) Uani d D 1 . . C
H6C -.2322 -.1428 .1272 .056 Uiso calc R 1 . . H
C1D -.11023(15) .0110(2) -.03265(8) .0837(10) Uani d RD 1 . . C
H1D -.1843 .0178 -.0547 .100 Uiso calc R 1 . . H
C2D -.0163(2) -.0831(3) -.04912(13) .0816(9) Uani d D 1 . . C
H2D -.0269 -.1399 -.0827 .098 Uiso calc R 1 . . H
C3D .0931(3) -.0949(3) -.01678(10) .0794(9) Uani d D 1 . . C
H3D .1556 -.1597 -.0284 .095 Uiso calc R 1 . . H

loop_
_atom_site_aniso_label
_atom_site_aniso_U_11
_atom_site_aniso_U_22
_atom_site_aniso_U_33
_atom_site_aniso_U_12
_atom_site_aniso_U_13
_atom_site_aniso_U_23
P1 .0317(3) .0328(3) .0315(3) -.0010(2) .0015(2) -.0020(2)
C1 .0341(11) .0340(11) .0349(11) -.0010(9) .0040(9) -.0008(9)
C2 .0357(12) .0329(11) .0417(12) .0023(9) .0047(9) -.0075(10)
C3 .0380(13) .0584(16) .0647(16) -.0048(12) -.0040(11) -.0010(13)
O4 .0509(9) .0482(9) .0371(8) -.0057(8) -.0023(7) .0000(7)
C5 .0435(13) .0402(13) .0402(12) -.0019(11) .0082(10) -.0041(10)
O6 .0555(10) .0630(11) .0708(11) -.0068(9) -.0083(9) .0308(10)
O7 .0500(10) .0793(12) .0640(11) -.0142(9) .0156(8) .0202(10)
C8 .102(2) .084(2) .0690(19) .0016(19) -.0057(17) .0400(17)
C1A .0372(11) .0328(11) .0335(11) -.0032(9) -.0021(9) -.0007(9)
C2A .0479(14) .0415(13) .0468(13) -.0034(11) .0024(11) .0012(11)
C3A .0686(17) .0445(14) .0594(16) -.0092(13) -.0003(13) .0127(13)
C4A .0729(18) .0335(13) .0798(19) .0002(13) -.0116(15) .0113(14)
C5A .0596(16) .0424(14) .0700(17) .0130(12) -.0013(13) -.0080(13)
C6A .0498(14) .0425(13) .0435(13) .0072(11) .0019(11) -.0018(11)
C1B .0371(11) .0356(11) .0330(10) -.0034(9) -.0013(9) -.0015(9)
C2B .0608(16) .0596(15) .0400(13) .0173(13) -.0076(11) -.0098(12)
C3B .090(2) .0712(19) .0398(14) .0169(16) -.0086(14) -.0181(13)
C4B .0699(18) .0722(18) .0424(14) -.0045(15) -.0154(13) -.0018(13)
C5B .0567(16) .089(2) .0519(15) .0184(15) -.0121(12) .0053(15)
C6B .0512(15) .0681(17) .0421(13) .0140(13) -.0029(11) -.0019(12)
C1C .0334(11) .0350(11) .0337(11) .0018(9) .0024(8) .0007(9)
C2C .0415(12) .0407(12) .0396(12) -.0006(10) .0059(10) .0004(10)
C3C .0669(17) .0520(15) .0389(13) .0122(13) .0082(11) -.0078(11)
C4C .0513(15) .0705(17) .0443(14) .0182(13) .0187(12) .0043(13)
C5C .0375(13) .0680(17) .0574(15) -.0016(12) .0121(11) .0094(14)
C6C .0402(13) .0499(14) .0491(13) -.0042(11) .0046(10) -.0044(11)
C1D .069(2) .082(2) .099(3) -.0062(18) -.0163(18) .032(2)
C2D .109(3) .065(2) .070(2) -.0011(19) .0006(19) .0028(16)
C3D .080(2) .0649(19) .095(2) .0129(17) .0229(18) .0174(18)

loop_
_atom_type_symbol
_atom_type_description
_atom_type_scat_dispersion_real
_atom_type_scat_dispersion_imag
_atom_type_scat_source
C C .0033 .0016 'International Tables Vol C Tables 4.2.6.8 and 6.1.1.4'
H H .0000 .0000 'International Tables Vol C Tables 4.2.6.8 and 6.1.1.4'
O O .0106 .0060 'International Tables Vol C Tables 4.2.6.8 and 6.1.1.4'
P P .1023 .0942 'International Tables Vol C Tables 4.2.6.8 and 6.1.1.4'

loop_
_geom_angle_atom_site_label_1
_geom_angle_atom_site_label_2
_geom_angle_atom_site_label_3
_geom_angle_site_symmetry_1
_geom_angle
_geom_angle_publ_flag
C1 P1 C1C . 115.61(10) y
C1 P1 C1A . 108.97(10) y
C1C P1 C1A . 106.92(9) y
C1 P1 C1B . 111.13(10) y
C1C P1 C1B . 105.66(10) y
C1A P1 C1B . 108.24(9) y
C2 C1 C5 . 123.05(19) y
C2 C1 P1 . 113.18(15) y
C5 C1 P1 . 123.63(16) y
O4 C2 C1 . 120.25(19) ?
O4 C2 C3 . 118.62(19) ?
C1 C2 C3 . 121.1(2) ?
O7 C5 O6 . 121.1(2) ?
O7 C5 C1 . 126.3(2) ?
O6 C5 C1 . 112.48(18) ?
C5 O6 C8 . 116.80(19) ?
C6A C1A C2A . 119.5(2) ?
C6A C1A P1 . 118.38(16) ?
C2A C1A P1 . 122.09(16) ?
C3A C2A C1A . 120.0(2) ?
C4A C3A C2A . 120.2(2) ?
C3A C4A C5A . 120.3(2) ?
C4A C5A C6A . 120.1(2) ?
C1A C6A C5A . 119.9(2) ?
C2B C1B C6B . 118.67(19) ?
C2B C1B P1 . 121.30(16) ?
C6B C1B P1 . 119.98(16) ?
C3B C2B C1B . 120.2(2) ?
C4B C3B C2B . 120.9(2) ?
C5B C4B C3B . 119.3(2) ?
C4B C5B C6B . 120.7(2) ?
C5B C6B C1B . 120.3(2) ?
C2C C1C C6C . 119.30(18) ?
C2C C1C P1 . 120.01(15) ?
C6C C1C P1 . 120.69(15) ?
C1C C2C C3C . 120.0(2) ?
C4C C3C C2C . 120.0(2) ?
C5C C4C C3C . 120.4(2) ?
C4C C5C C6C . 119.9(2) ?
C5C C6C C1C . 120.48(19) ?
C3D C1D C2D 3 118.90(18) ?
C3D C2D C1D . 121.1(2) ?
C1D C3D C2D 3 120.0(2) ?

loop_
_geom_bond_atom_site_label_1
_geom_bond_atom_site_label_2
_geom_bond_site_symmetry_2
_geom_bond_distance
_geom_bond_publ_flag
P1 C1 . 1.747(2) y
P1 C1C . 1.802(2) y
P1 C1A . 1.815(2) y
P1 C1B . 1.819(2) y
C1 C2 . 1.428(3) y
C1 C5 . 1.441(3) y
C2 O4 . 1.243(2) y
C2 C3 . 1.510(3) y
C5 O7 . 1.212(2) y
C5 O6 . 1.349(3) y
O6 C8 . 1.435(3) y
C1A C6A . 1.384(3) ?
C1A C2A . 1.388(3) ?
C2A C3A . 1.385(3) ?
C3A C4A . 1.369(3) ?
C4A C5A . 1.376(3) ?
C5A C6A . 1.387(3) ?
C1B C2B . 1.382(3) ?
C1B C6B . 1.386(3) ?
C2B C3B . 1.379(3) ?
C3B C4B . 1.372(3) ?
C4B C5B . 1.364(3) ?
C5B C6B . 1.384(3) ?
C1C C2C . 1.382(3) ?
C1C C6C . 1.391(3) ?
C2C C3C . 1.389(3) ?
C3C C4C . 1.375(3) ?
C4C C5C . 1.376(3) ?
C5C C6C . 1.374(3) ?
C1D C3D 3 1.3706(16) ?
C1D C2D . 1.3726(15) ?
C2D C3D . 1.3726(16) ?
C3D C1D 3 1.3706(16) ?

loop_
_geom_contact_atom_site_label_1
_geom_contact_atom_site_label_2
_geom_contact_distance
_geom_contact_publ_flag
P1 O4 2.806(2) y
P1 O6 2.971(2) y

loop_
_geom_torsion_atom_site_label_1
_geom_torsion_atom_site_label_2
_geom_torsion_atom_site_label_3
_geom_torsion_atom_site_label_4
_geom_torsion_site_symmetry_1
_geom_torsion_site_symmetry_4
_geom_torsion
_geom_torsion_publ_flag
C1C P1 C1 C2 . . -75.63(17) ?
C1A P1 C1 C2 . . 44.78(17) ?
C1B P1 C1 C2 . . 163.96(14) ?
C1C P1 C1 C5 . . 100.25(18) ?
C1A P1 C1 C5 . . -139.35(17) ?
C1B P1 C1 C5 . . -20.2(2) ?
C5 C1 C2 O4 . . -163.95(19) ?
P1 C1 C2 O4 . . 12.0(3) y
C5 C1 C2 C3 . . 15.7(3) ?
P1 C1 C2 C3 . . -168.43(16) ?
C2 C1 C5 O7 . . -22.1(3) ?
P1 C1 C5 O7 . . 162.47(19) y
C2 C1 C5 O6 . . 154.90(19) ?
P1 C1 C5 O6 . . -20.6(3) ?
O7 C5 O6 C8 . . -6.1(3) ?
C1 C5 O6 C8 . . 176.7(2) ?
C1 P1 C1A C6A . . 52.57(19) ?
C1C P1 C1A C6A . . 178.19(16) ?
C1B P1 C1A C6A . . -68.40(18) ?
C1 P1 C1A C2A . . -125.12(17) ?
C1C P1 C1A C2A . . .50(19) ?
C1B P1 C1A C2A . . 113.92(18) ?
C6A C1A C2A C3A . . .3(3) ?
P1 C1A C2A C3A . . 178.00(17) ?
C1A C2A C3A C4A . . .1(3) ?
C2A C3A C4A C5A . . .1(4) ?
C3A C4A C5A C6A . . -.8(4) ?
C2A C1A C6A C5A . . -1.0(3) ?
P1 C1A C6A C5A . . -178.77(17) ?
C4A C5A C6A C1A . . 1.2(3) ?
C1 P1 C1B C2B . . -72.2(2) ?
C1C P1 C1B C2B . . 161.65(18) ?
C1A P1 C1B C2B . . 47.4(2) ?
C1 P1 C1B C6B . . 105.10(19) ?
C1C P1 C1B C6B . . -21.0(2) ?
C1A P1 C1B C6B . . -135.28(18) ?
C6B C1B C2B C3B . . .3(4) ?
P1 C1B C2B C3B . . 177.7(2) ?
C1B C2B C3B C4B . . .0(4) ?
C2B C3B C4B C5B . . -.3(4) ?
C3B C4B C5B C6B . . .3(4) ?
C4B C5B C6B C1B . . .0(4) ?
C2B C1B C6B C5B . . -.3(4) ?
P1 C1B C6B C5B . . -177.7(2) ?
C1 P1 C1C C2C . . 3.7(2) ?
C1A P1 C1C C2C . . -117.79(17) ?
C1B P1 C1C C2C . . 127.05(17) ?
C1 P1 C1C C6C . . -175.47(15) ?
C1A P1 C1C C6C . . 63.01(18) ?
C1B P1 C1C C6C . . -52.14(18) ?
C6C C1C C2C C3C . . -.2(3) ?
P1 C1C C2C C3C . . -179.42(16) ?
C1C C2C C3C C4C . . .3(3) ?
C2C C3C C4C C5C . . -.2(4) ?
C3C C4C C5C C6C . . .0(4) ?
C4C C5C C6C C1C . . .1(3) ?
C2C C1C C6C C5C . . .0(3) ?
P1 C1C C6C C5C . . 179.22(16) ?
C3D C1D C2D C3D 3 . .4(4) ?
C1D C2D C3D C1D . 3 -.5(4) ?
